data_7118400
loop_
_publ_author_name
'Ichiro Hisaki'
'Nobuaki Ikenaka'
'Norimitsu Tohnai'
'Mikiji Miyata'

_publ_section_title
;
 Polymorphs of layered assemblies of hydrogen-bonded hexagonal networks
 caused by conformational frustration
;
_journal_name_full Chem.Commun.
_journal_page_first 300
_journal_volume 52
_journal_year 2016
_chemical_formula_moiety 'C60 H36 O12, C8 H8 O2, 4(C3 H7 N O)'
_chemical_formula_sum 'C80 H72 N4 O18'
_chemical_formula_weight 1377.46
_space_group_crystal_system triclinic
_space_group_IT_number 2
_space_group_name_Hall '-P 1'
_space_group_name_H-M_alt 'P -1'
_symmetry_space_group_name_Hall '-P 1'
_symmetry_space_group_name_H-M 'P -1'
_atom_sites_solution_hydrogens geom
_atom_sites_solution_primary direct
_atom_sites_solution_secondary difmap
_audit_update_record
;
2015-10-16 deposited with the CCDC.
2015-10-22 downloaded from the CCDC.
;
_cell_angle_alpha 103.2094(1)
_cell_angle_beta 94.7721(4)
_cell_angle_gamma 106.8686(5)
_cell_formula_units_Z 2
_cell_length_a 14.5203(1)
_cell_length_b 16.0332(1)
_cell_length_c 18.9168(2)
_cell_measurement_reflns_used 23289
_cell_measurement_temperature 93
_cell_volume 4049.79(6)
_computing_cell_refinement HKL2000
_computing_data_collection DENZO
_computing_data_reduction HKL2000
_computing_molecular_graphics 'CrystalStructure 4.1.1'
_computing_publication_material 'CrystalStructure 4.1.1 (Rigaku, 2015)'
_computing_structure_refinement 'SHELXL Version 2014/7 (Sheldrick, 2008)'
_computing_structure_solution 'SHELXS Version 2013/1 (Sheldrick, 2008)'
_diffrn_ambient_temperature 93
_diffrn_measured_fraction_theta_full 0.893
_diffrn_measured_fraction_theta_max 0.893
_diffrn_measurement.details ' 1.00 degrees, 4.2 sec, detector distance 75.00 mm'

_diffrn_measurement_device_type 'CCD (MX225HE Rayonix)'
_diffrn_measurement.method '\w scans'

_diffrn_radiation_type synchrotron
_diffrn_radiation_wavelength 0.80000
_diffrn_reflns_av_R_equivalents 0.024
_diffrn_reflns_laue_measured_fraction_full 0.893
_diffrn_reflns_laue_measured_fraction_max 0.893
_diffrn_reflns_limit_h_max 16
_diffrn_reflns_limit_h_min -17
_diffrn_reflns_limit_k_max 18
_diffrn_reflns_limit_k_min -18
_diffrn_reflns_limit_l_max 22
_diffrn_reflns_limit_l_min 0
_diffrn_reflns_number 23289
_diffrn_reflns_point_group_measured_fraction_full 0.893
_diffrn_reflns_point_group_measured_fraction_max 0.893
_diffrn_reflns_theta_full 28.000
_diffrn_reflns_theta_max 28.000
_diffrn_reflns_theta_min 2.185
_diffrn_standards_interval_count .
_diffrn_standards_number 0
_exptl_absorpt_coefficient_mu 0.000
_exptl_absorpt_correction_type none
_exptl_crystal_colour colorless
_exptl_crystal_density_diffrn 1.130
_exptl_crystal_density_method 'not measured'
_exptl_crystal_description block
_exptl_crystal_F_000 1448.00
_exptl_crystal_recrystallization_method 'Re-crystallisation from solvent: N,N-dimethylformamide, methyl benzoate'
_exptl_crystal_size_max 0.05
_exptl_crystal_size_mid 0.05
_exptl_crystal_size_min 0.04
_refine_diff_density_max 0.92
_refine_diff_density_min -0.59
_refine_ls_extinction_method none
_refine_ls_goodness_of_fit_ref 1.370
_refine_ls_hydrogen_treatment constr
_refine_ls_number_parameters 938
_refine_ls_number_reflns 12235
_refine_ls_number_restraints 0
_refine_ls_R_factor_all 0.1103
_refine_ls_R_factor_gt 0.1074
_refine_ls_shift/su_max 0.000
_refine_ls_structure_factor_coef Fsqd
_refine_ls_weighting_details 'w = 1/[\s^2^(Fo^2^)+(0.3000P)^2^+0.1000P] where P=(Fo^2^+2Fc^2^)/3'
_refine_ls_weighting_scheme calc
_refine_ls_wR_factor_gt 0.3815
_refine_ls_wR_factor_ref 0.3972
_reflns_Friedel_coverage 0.000
_reflns_friedel_fraction_full .
_reflns_friedel_fraction_max .
_reflns_number_gt 11384
_reflns_number_total 12235
_reflns_threshold_expression F^2^>2.0\s(F^2^)
_cod_data_source_file c5cc07690k2.cif
_cod_data_source_block 1_1D
_cod_database_code 7118400
_platon_squeeze_void_probe_radius 1.20

loop_
_space_group_symop_id
_space_group_symop_operation_xyz
1 +X,+Y,+Z
2 -X,-Y,-Z

loop_
_atom_site_label
_atom_site_type_symbol
_atom_site_fract_x
_atom_site_fract_y
_atom_site_fract_z
_atom_site_U_iso_or_equiv
_atom_site_adp_type
_atom_site_occupancy
_atom_site_site_symmetry_order
_atom_site_calc_flag
_atom_site_refinement_flags_posn
_atom_site_refinement_flags_adp
_atom_site_refinement_flags_occupancy
_atom_site_disorder_assembly
_atom_site_disorder_group
O1 O -0.43592(12) 0.11084(12) 0.02828(12) 0.0510(5) Uani 1 1 d . . . . .
O2 O -0.39113(13) -0.00273(12) -0.03234(14) 0.0593(6) Uani 1 1 d . . . . .
H2O H -0.4425 -0.0323 -0.0226 0.071 Uiso 1 1 calc R U . . .
O3 O -0.19212(17) -0.04219(15) -0.51290(10) 0.0657(6) Uani 1 1 d . . . . .
O4 O -0.13465(15) 0.04619(14) -0.58548(9) 0.0558(5) Uani 1 1 d . . . . .
H4O H -0.1794 0.0083 -0.6160 0.067 Uiso 1 1 calc R U . . .
O5 O 0.4700(3) 0.24133(18) -0.55728(17) 0.1064(13) Uani 1 1 d . . . . .
H5O H 0.5019 0.2451 -0.5909 0.128 Uiso 1 1 calc R U . . .
O6 O 0.4751(2) 0.37875(15) -0.56390(12) 0.0695(7) Uani 1 1 d . . . . .
O7 O 0.90999(13) 0.80646(12) -0.07923(11) 0.0484(5) Uani 1 1 d . . . . .
O8 O 0.84646(12) 0.91850(11) -0.06691(11) 0.0444(5) Uani 1 1 d . . . . .
H8O H 0.9001 0.9457 -0.0748 0.053 Uiso 1 1 calc R U . . .
O9 O 0.72907(15) 0.92882(14) 0.30876(9) 0.0569(6) Uani 1 1 d . . . . .
O10 O 0.6056(3) 0.9858(2) 0.30652(19) 0.1143(13) Uani 1 1 d . . . . .
H10O H 0.6420 1.0254 0.3413 0.137 Uiso 1 1 calc R U . . .
O11 O -0.0778(3) 0.5433(2) 0.35906(16) 0.1034(11) Uani 1 1 d . . . . .
H11O H -0.1015 0.5450 0.3970 0.124 Uiso 1 1 calc R U . . .
O12 O -0.1315(4) 0.3965(3) 0.3484(2) 0.1430(19) Uani 1 1 d . . . . .
O15 O 0.4818(2) 0.4293(2) 0.24645(14) 0.0876(8) Uani 1 1 d . . . . .
O16 O 0.3248(2) 0.3622(3) 0.24471(14) 0.0933(10) Uani 1 1 d . . . . .
O17 O 0.1168(3) 0.4264(3) 0.50930(18) 0.1146(13) Uani 1 1 d . . . . .
O18 O -0.0623(7) 0.1610(5) 0.2813(4) 0.222(4) Uani 1 1 d . . . . .
O19 O -0.00360(13) -0.01714(13) 0.09228(11) 0.0503(5) Uani 1 1 d . . . . .
N1 N 0.2251(3) 0.4904(3) 0.44199(18) 0.0927(11) Uani 1 1 d . . . . .
N2 N 0.0945(7) 0.1576(5) 0.3312(3) 0.174(4) Uani 1 1 d . . . . .
N3 N -0.15070(15) -0.02630(15) 0.12753(12) 0.0431(5) Uani 1 1 d . . . . .
C1 C -0.00105(15) 0.32633(14) -0.01240(11) 0.0287(5) Uani 1 1 d . . . . .
C2 C 0.04168(15) 0.31334(14) -0.07531(11) 0.0295(5) Uani 1 1 d . . . . .
H2 H 0.0104 0.2624 -0.1140 0.035 Uiso 1 1 calc R U . . .
C3 C 0.12918(14) 0.37296(14) -0.08328(10) 0.0273(5) Uani 1 1 d . . . . .
C4 C 0.17097(15) 0.35985(14) -0.15204(10) 0.0283(5) Uani 1 1 d . . . . .
C5 C 0.11769(16) 0.29203(15) -0.21576(11) 0.0317(5) Uani 1 1 d . . . . .
H5 H 0.0576 0.2526 -0.2131 0.038 Uiso 1 1 calc R U . . .
C6 C 0.15273(16) 0.28258(15) -0.28243(11) 0.0328(5) Uani 1 1 d . . . . .
C7 C 0.24428(16) 0.34108(16) -0.28671(11) 0.0340(5) Uani 1 1 d . . . . .
C8 C 0.29597(15) 0.40801(15) -0.22374(11) 0.0313(5) Uani 1 1 d . . . . .
H8 H 0.3562 0.4472 -0.2265 0.038 Uiso 1 1 calc R U . . .
C9 C 0.26145(15) 0.41913(14) -0.15632(11) 0.0285(5) Uani 1 1 d . . . . .
C10 C 0.31781(15) 0.49138(14) -0.09106(10) 0.0277(5) Uani 1 1 d . . . . .
C11 C 0.41366(15) 0.54399(14) -0.09007(10) 0.0289(5) Uani 1 1 d . . . . .
H11 H 0.4426 0.5309 -0.1314 0.035 Uiso 1 1 calc R U . . .
C12 C 0.46790(15) 0.61500(14) -0.03032(10) 0.0269(5) Uani 1 1 d . . . . .
C13 C 0.42320(15) 0.63341(14) 0.03325(10) 0.0270(5) Uani 1 1 d . . . . .
C14 C 0.32987(15) 0.58153(14) 0.03326(11) 0.0278(5) Uani 1 1 d . . . . .
H14 H 0.3014 0.5946 0.0749 0.033 Uiso 1 1 calc R U . . .
C15 C 0.27446(14) 0.50859(14) -0.02745(10) 0.0262(5) Uani 1 1 d . . . . .
C16 C 0.17889(15) 0.44987(14) -0.02392(10) 0.0271(5) Uani 1 1 d . . . . .
C17 C 0.13414(15) 0.46363(14) 0.03936(10) 0.0273(5) Uani 1 1 d . . . . .
H17 H 0.1642 0.5154 0.0776 0.033 Uiso 1 1 calc R U . . .
C18 C 0.04826(14) 0.40419(14) 0.04709(11) 0.0272(5) Uani 1 1 d . . . . .
C19 C -0.09536(15) 0.26365(14) -0.00954(11) 0.0295(5) Uani 1 1 d . . . . .
C20 C -0.11417(16) 0.16946(15) -0.02976(12) 0.0335(5) Uani 1 1 d . . . . .
H20 H -0.0652 0.1464 -0.0450 0.040 Uiso 1 1 calc R U . . .
C21 C -0.20369(17) 0.11075(15) -0.02739(14) 0.0388(5) Uani 1 1 d . . . . .
H21 H -0.2147 0.0487 -0.0415 0.047 Uiso 1 1 calc R U . . .
C22 C -0.27762(16) 0.14395(15) -0.00401(12) 0.0341(5) Uani 1 1 d . . . . .
C23 C -0.26134(15) 0.23685(15) 0.01651(11) 0.0311(5) Uani 1 1 d . . . . .
H23 H -0.3106 0.2591 0.0325 0.037 Uiso 1 1 calc R U . . .
C24 C -0.17227(15) 0.29574(15) 0.01315(11) 0.0309(5) Uani 1 1 d . . . . .
H24 H -0.1625 0.3576 0.0260 0.037 Uiso 1 1 calc R U . . .
C25 C -0.37462(16) 0.08164(16) -0.00192(13) 0.0368(5) Uani 1 1 d . . . . .
C26 C 0.08659(17) 0.21308(16) -0.34721(11) 0.0362(5) Uani 1 1 d . . . . .
C27 C 0.0347(2) 0.12777(17) -0.34118(13) 0.0445(6) Uani 1 1 d . . . . .
H27 H 0.0470 0.1114 -0.2981 0.053 Uiso 1 1 calc R U . . .
C28 C -0.0353(2) 0.06705(18) -0.39878(13) 0.0467(6) Uani 1 1 d . . . . .
H28 H -0.0704 0.0108 -0.3937 0.056 Uiso 1 1 calc R U . . .
C29 C -0.05328(18) 0.08963(17) -0.46381(12) 0.0425(6) Uani 1 1 d . . . . .
C30 C 0.00017(19) 0.17255(19) -0.47108(13) 0.0471(6) Uani 1 1 d . . . . .
H30 H -0.0106 0.1876 -0.5150 0.056 Uiso 1 1 calc R U . . .
C31 C 0.07019(19) 0.23428(17) -0.41359(12) 0.0441(6) Uani 1 1 d . . . . .
H31 H 0.1062 0.2899 -0.4195 0.053 Uiso 1 1 calc R U . . .
C32 C -0.1335(2) 0.02378(19) -0.52295(13) 0.0487(7) Uani 1 1 d . . . . .
C33 C 0.29138(17) 0.33281(16) -0.35377(11) 0.0371(5) Uani 1 1 d . . . . .
C34 C 0.29845(17) 0.25005(17) -0.39116(12) 0.0392(6) Uani 1 1 d . . . . .
H34 H 0.2694 0.1985 -0.3762 0.047 Uiso 1 1 calc R U . . .
C35 C 0.3481(2) 0.24354(18) -0.45035(13) 0.0477(6) Uani 1 1 d . . . . .
H35 H 0.3525 0.1878 -0.4749 0.057 Uiso 1 1 calc R U . . .
C36 C 0.3920(2) 0.32081(19) -0.47354(12) 0.0469(6) Uani 1 1 d . . . . .
C37 C 0.3848(2) 0.40312(18) -0.43709(13) 0.0463(6) Uani 1 1 d . . . . .
H37 H 0.4137 0.4544 -0.4524 0.056 Uiso 1 1 calc R U . . .
C38 C 0.33472(19) 0.40979(17) -0.37784(12) 0.0426(6) Uani 1 1 d . . . . .
H38 H 0.3298 0.4654 -0.3539 0.051 Uiso 1 1 calc R U . . .
C39 C 0.4481(2) 0.3130(2) -0.53665(15) 0.0599(8) Uani 1 1 d . . . . .
C40 C 0.56491(15) 0.67146(14) -0.03668(10) 0.0274(5) Uani 1 1 d . . . . .
C41 C 0.58569(16) 0.76473(15) -0.02649(11) 0.0321(5) Uani 1 1 d . . . . .
H41 H 0.5388 0.7916 -0.0126 0.039 Uiso 1 1 calc R U . . .
C42 C 0.67470(16) 0.81745(15) -0.03681(12) 0.0325(5) Uani 1 1 d . . . . .
H42 H 0.6864 0.8790 -0.0312 0.039 Uiso 1 1 calc R U . . .
C43 C 0.74677(15) 0.77972(14) -0.05541(11) 0.0315(5) Uani 1 1 d . . . . .
C44 C 0.72853(16) 0.68736(15) -0.06387(11) 0.0318(5) Uani 1 1 d . . . . .
H44 H 0.7771 0.6618 -0.0752 0.038 Uiso 1 1 calc R U . . .
C45 C 0.63840(16) 0.63341(14) -0.05555(11) 0.0301(5) Uani 1 1 d . . . . .
H45 H 0.6265 0.5717 -0.0625 0.036 Uiso 1 1 calc R U . . .
C46 C 0.84222(16) 0.83590(15) -0.06838(12) 0.0335(5) Uani 1 1 d . . . . .
C47 C 0.47809(15) 0.70701(15) 0.10033(10) 0.0304(5) Uani 1 1 d . . . . .
C48 C 0.44047(18) 0.77456(16) 0.13063(12) 0.0394(5) Uani 1 1 d . . . . .
H48 H 0.3786 0.7724 0.1112 0.047 Uiso 1 1 calc R U . . .
C49 C 0.4953(2) 0.84613(18) 0.19043(13) 0.0472(6) Uani 1 1 d . . . . .
H49 H 0.4708 0.8928 0.2091 0.057 Uiso 1 1 calc R U . . .
C50 C 0.58548(19) 0.84799(17) 0.22196(12) 0.0434(6) Uani 1 1 d . . . . .
C51 C 0.62070(17) 0.77691(16) 0.19442(11) 0.0362(5) Uani 1 1 d . . . . .
H51 H 0.6794 0.7757 0.2171 0.043 Uiso 1 1 calc R U . . .
C52 C 0.56797(15) 0.70785(15) 0.13299(11) 0.0313(5) Uani 1 1 d . . . . .
H52 H 0.5930 0.6618 0.1136 0.038 Uiso 1 1 calc R U . . .
C53 C 0.6462(2) 0.92559(19) 0.28363(14) 0.0543(7) Uani 1 1 d . . . . .
C54 C 0.01140(14) 0.41859(15) 0.11870(11) 0.0295(5) Uani 1 1 d . . . . .
C55 C -0.00794(17) 0.35059(16) 0.15522(12) 0.0359(5) Uani 1 1 d . . . . .
H55 H 0.0021 0.2959 0.1351 0.043 Uiso 1 1 calc R U . . .
C56 C -0.0424(2) 0.3649(2) 0.22197(14) 0.0507(7) Uani 1 1 d . . . . .
H56 H -0.0564 0.3192 0.2459 0.061 Uiso 1 1 calc R U . . .
C57 C -0.0559(2) 0.4467(2) 0.25312(15) 0.0518(7) Uani 1 1 d . . . . .
C58 C -0.0338(2) 0.51474(18) 0.21740(14) 0.0489(6) Uani 1 1 d . . . . .
H58 H -0.0419 0.5701 0.2383 0.059 Uiso 1 1 calc R U . . .
C59 C 0.00022(18) 0.50115(17) 0.15122(12) 0.0378(5) Uani 1 1 d . . . . .
H59 H 0.0158 0.5477 0.1282 0.045 Uiso 1 1 calc R U . . .
C60 C -0.0927(3) 0.4616(3) 0.32450(19) 0.0737(10) Uani 1 1 d . . . . .
C68 C 0.3724(3) 0.5119(5) 0.25071(18) 0.0973(17) Uani 1 1 d . . . . .
C69 C 0.4459(2) 0.5986(3) 0.27628(18) 0.0687(9) Uani 1 1 d . . . . .
H69 H 0.5106 0.6027 0.2891 0.082 Uiso 1 1 calc R U . . .
C70 C 0.4211(4) 0.6732(5) 0.2816(3) 0.1062(17) Uani 1 1 d . . . . .
H70 H 0.4698 0.7285 0.3009 0.127 Uiso 1 1 calc R U . . .
C71 C 0.3314(4) 0.6744(6) 0.2612(3) 0.116(2) Uani 1 1 d . . . . .
H71 H 0.3174 0.7281 0.2642 0.139 Uiso 1 1 calc R U . . .
C72 C 0.2587(3) 0.5886(5) 0.2346(2) 0.0945(16) Uani 1 1 d . . . . .
H72 H 0.1950 0.5870 0.2211 0.113 Uiso 1 1 calc R U . . .
C73 C 0.2755(3) 0.5131(5) 0.22813(18) 0.0968(17) Uani 1 1 d . . . . .
H73 H 0.2250 0.4590 0.2088 0.116 Uiso 1 1 calc R U . . .
C74 C 0.4018(3) 0.4320(3) 0.24722(18) 0.0771(12) Uani 1 1 d . . . . .
C75 C 0.3457(5) 0.2837(5) 0.2412(3) 0.128(2) Uani 1 1 d . . . . .
H75A H 0.3968 0.2817 0.2123 0.153 Uiso 1 1 calc R U . . .
H75B H 0.2885 0.2331 0.2188 0.153 Uiso 1 1 calc R U . . .
H75C H 0.3666 0.2813 0.2900 0.153 Uiso 1 1 calc R U . . .
C76 C 0.1627(6) 0.4297(5) 0.3713(3) 0.143(3) Uani 1 1 d . . . . .
H76A H 0.1974 0.4379 0.3311 0.172 Uiso 1 1 calc R U . . .
H76B H 0.1036 0.4444 0.3644 0.172 Uiso 1 1 calc R U . . .
H76C H 0.1472 0.3679 0.3732 0.172 Uiso 1 1 calc R U . . .
C77 C 0.3170(4) 0.5554(5) 0.4366(3) 0.126(2) Uani 1 1 d . . . . .
H77A H 0.3376 0.6043 0.4806 0.151 Uiso 1 1 calc R U . . .
H77B H 0.3077 0.5786 0.3950 0.151 Uiso 1 1 calc R U . . .
H77C H 0.3658 0.5260 0.4307 0.151 Uiso 1 1 calc R U . . .
C78 C 0.1940(4) 0.4846(5) 0.5029(3) 0.1037(16) Uani 1 1 d . . . . .
H78 H 0.2311 0.5265 0.5457 0.124 Uiso 1 1 calc R U . . .
C80 C 0.0981(9) 0.0894(7) 0.2740(4) 0.226(7) Uani 1 1 d . . . . .
H80A H 0.0348 0.0611 0.2444 0.271 Uiso 1 1 calc R U . . .
H80B H 0.1179 0.0455 0.2930 0.271 Uiso 1 1 calc R U . . .
H80C H 0.1443 0.1137 0.2445 0.271 Uiso 1 1 calc R U . . .
C81 C 0.1697(5) 0.1981(6) 0.3923(3) 0.156(3) Uani 1 1 d . . . . .
H81A H 0.2296 0.1908 0.3782 0.188 Uiso 1 1 calc R U . . .
H81B H 0.1534 0.1697 0.4311 0.188 Uiso 1 1 calc R U . . .
H81C H 0.1775 0.2613 0.4090 0.188 Uiso 1 1 calc R U . . .
C82 C 0.0062(8) 0.1874(8) 0.3296(6) 0.195(6) Uani 1 1 d . . . . .
H82 H 0.0043 0.2314 0.3707 0.233 Uiso 1 1 calc R U . . .
C83 C -0.1627(2) -0.1143(2) 0.14253(16) 0.0512(7) Uani 1 1 d . . . . .
H83A H -0.1050 -0.1308 0.1352 0.061 Uiso 1 1 calc R U . . .
H83B H -0.2178 -0.1591 0.1097 0.061 Uiso 1 1 calc R U . . .
H83C H -0.1731 -0.1105 0.1925 0.061 Uiso 1 1 calc R U . . .
C84 C -0.2258(2) 0.0138(3) 0.14342(18) 0.0610(8) Uani 1 1 d . . . . .
H84A H -0.2311 0.0224 0.1946 0.073 Uiso 1 1 calc R U . . .
H84B H -0.2868 -0.0253 0.1142 0.073 Uiso 1 1 calc R U . . .
H84C H -0.2096 0.0712 0.1320 0.073 Uiso 1 1 calc R U . . .
C85 C -0.07052(18) 0.01569(17) 0.10439(14) 0.0421(6) Uani 1 1 d . . . . .
H85 H -0.0640 0.0723 0.0969 0.050 Uiso 1 1 calc R U . . .
N4 N -0.3595(3) 0.2728(2) 0.25081(17) 0.0747(9) Uani 1 1 d . . . . .
C86 C -0.3949(4) 0.2913(3) 0.3117(2) 0.0861(13) Uani 1 1 d . . . . .
H86A H -0.4180 0.2429 0.3318 0.103 Uiso 0.485(10) 1 calc R U P A 1
H86B H -0.4057 0.3464 0.3279 0.103 Uiso 0.515(10) 1 calc R U P A 2
O20 O -0.4021(5) 0.3653(3) 0.3472(3) 0.087(2) Uani 0.485(10) 1 d . . P A 1
O20B O -0.4134(6) 0.2354(4) 0.3472(3) 0.103(3) Uani 0.515(10) 1 d . . P A 2
C87 C -0.3248(6) 0.1939(4) 0.2287(4) 0.130(2) Uani 1 1 d . . . . .
H87A H -0.3617 0.1555 0.1823 0.156 Uiso 1 1 calc R U . . .
H87B H -0.3333 0.1606 0.2653 0.156 Uiso 1 1 calc R U . . .
H87C H -0.2571 0.2143 0.2244 0.156 Uiso 1 1 calc R U . . .
C88 C -0.3412(4) 0.3337(3) 0.2047(2) 0.0848(12) Uani 1 1 d . . . . .
H88A H -0.2731 0.3678 0.2139 0.102 Uiso 1 1 calc R U . . .
H88B H -0.3786 0.3742 0.2152 0.102 Uiso 1 1 calc R U . . .
H88C H -0.3596 0.2998 0.1540 0.102 Uiso 1 1 calc R U . . .

loop_
_atom_site_aniso_label
_atom_site_aniso_U_11
_atom_site_aniso_U_22
_atom_site_aniso_U_33
_atom_site_aniso_U_23
_atom_site_aniso_U_13
_atom_site_aniso_U_12
O1 0.0280(9) 0.0390(10) 0.0852(14) 0.0136(9) 0.0317(9) 0.0055(8)
O2 0.0331(10) 0.0283(10) 0.1109(18) 0.0111(9) 0.0340(10) 0.0008(9)
O3 0.0609(13) 0.0521(13) 0.0419(10) -0.0031(9) -0.0060(9) -0.0294(12)
O4 0.0545(11) 0.0510(11) 0.0301(9) -0.0060(7) -0.0065(8) -0.0145(10)
O5 0.170(3) 0.0614(16) 0.099(2) 0.0234(14) 0.109(2) 0.0286(19)
O6 0.0940(17) 0.0545(13) 0.0478(11) 0.0120(9) 0.0423(11) -0.0020(13)
O7 0.0296(9) 0.0352(10) 0.0811(13) 0.0164(8) 0.0265(8) 0.0054(8)
O8 0.0275(8) 0.0281(9) 0.0739(12) 0.0125(8) 0.0253(8) -0.0004(8)
O9 0.0550(12) 0.0495(11) 0.0311(9) -0.0050(7) -0.0014(8) -0.0214(10)
O10 0.124(3) 0.084(2) 0.091(2) -0.0540(17) -0.0326(18) 0.0402(19)
O11 0.181(3) 0.0858(19) 0.0642(15) 0.0176(13) 0.0755(19) 0.060(2)
O12 0.237(5) 0.096(2) 0.094(2) 0.0294(18) 0.120(3) 0.021(3)
O15 0.0772(18) 0.109(2) 0.0613(15) 0.0145(13) 0.0213(12) 0.0096(17)
O16 0.0669(16) 0.133(3) 0.0519(14) 0.0122(15) 0.0173(11) -0.0022(19)
O17 0.163(4) 0.117(3) 0.081(2) 0.0289(18) 0.075(2) 0.052(3)
O18 0.253(8) 0.168(5) 0.176(6) 0.088(4) -0.086(6) -0.040(5)
O19 0.0368(10) 0.0422(11) 0.0669(12) 0.0140(8) 0.0255(8) 0.0006(9)
N1 0.089(2) 0.138(3) 0.0626(19) 0.0384(19) 0.0428(17) 0.036(2)
N2 0.207(7) 0.170(5) 0.060(3) 0.045(3) -0.010(3) -0.071(6)
N3 0.0314(11) 0.0477(12) 0.0483(11) 0.0171(9) 0.0202(8) 0.0028(10)
C1 0.0224(10) 0.0282(11) 0.0295(10) 0.0064(8) 0.0076(8) -0.0012(9)
C2 0.0223(10) 0.0280(11) 0.0273(10) 0.0015(8) 0.0059(8) -0.0046(9)
C3 0.0220(10) 0.0269(11) 0.0235(10) 0.0043(8) 0.0080(7) -0.0055(9)
C4 0.0238(10) 0.0272(11) 0.0228(10) 0.0021(8) 0.0071(8) -0.0059(9)
C5 0.0260(11) 0.0297(11) 0.0260(10) 0.0027(8) 0.0068(8) -0.0086(10)
C6 0.0286(11) 0.0296(12) 0.0242(10) 0.0008(8) 0.0049(8) -0.0099(10)
C7 0.0310(11) 0.0328(12) 0.0237(10) 0.0014(8) 0.0077(8) -0.0079(10)
C8 0.0262(11) 0.0304(11) 0.0215(10) 0.0009(8) 0.0073(8) -0.0109(10)
C9 0.0232(10) 0.0280(11) 0.0241(10) 0.0032(8) 0.0078(8) -0.0052(10)
C10 0.0270(10) 0.0260(11) 0.0211(9) 0.0019(7) 0.0070(8) -0.0025(9)
C11 0.0245(10) 0.0275(11) 0.0234(9) 0.0011(7) 0.0104(7) -0.0064(9)
C12 0.0223(10) 0.0267(11) 0.0234(9) 0.0023(7) 0.0076(7) -0.0026(9)
C13 0.0217(10) 0.0251(11) 0.0234(9) 0.0009(7) 0.0054(7) -0.0051(9)
C14 0.0237(10) 0.0275(11) 0.0232(9) 0.0009(7) 0.0073(7) -0.0019(9)
C15 0.0216(10) 0.0252(11) 0.0245(9) 0.0040(7) 0.0065(7) -0.0022(9)
C16 0.0251(10) 0.0255(11) 0.0227(9) 0.0024(7) 0.0065(7) -0.0017(9)
C17 0.0241(10) 0.0262(11) 0.0235(9) 0.0040(7) 0.0057(7) -0.0029(9)
C18 0.0220(10) 0.0285(11) 0.0271(10) 0.0068(8) 0.0098(7) 0.0006(9)
C19 0.0234(10) 0.0301(12) 0.0303(10) 0.0064(8) 0.0097(8) 0.0009(10)
C20 0.0224(10) 0.0288(12) 0.0432(12) 0.0058(8) 0.0148(8) -0.0007(10)
C21 0.0293(12) 0.0255(12) 0.0556(14) 0.0057(9) 0.0150(9) 0.0015(10)
C22 0.0270(11) 0.0301(12) 0.0426(12) 0.0117(9) 0.0147(9) 0.0011(10)
C23 0.0224(10) 0.0287(11) 0.0380(11) 0.0055(8) 0.0124(8) 0.0020(9)
C24 0.0240(10) 0.0277(11) 0.0365(11) 0.0072(8) 0.0107(8) 0.0007(10)
C25 0.0232(11) 0.0302(12) 0.0555(14) 0.0133(10) 0.0157(9) 0.0021(10)
C26 0.0293(11) 0.0333(12) 0.0270(11) -0.0019(8) 0.0058(8) -0.0113(11)
C27 0.0447(14) 0.0377(13) 0.0304(11) 0.0003(9) 0.0002(9) -0.0095(12)
C28 0.0485(14) 0.0325(13) 0.0348(12) 0.0004(9) 0.0039(10) -0.0163(12)
C29 0.0353(13) 0.0367(13) 0.0305(11) -0.0043(9) 0.0027(9) -0.0153(12)
C30 0.0425(14) 0.0519(16) 0.0283(11) 0.0037(10) 0.0018(9) -0.0064(13)
C31 0.0423(13) 0.0376(13) 0.0305(11) 0.0017(9) 0.0052(9) -0.0144(12)
C32 0.0460(15) 0.0437(16) 0.0333(12) -0.0036(10) 0.0032(10) -0.0088(14)
C33 0.0348(12) 0.0392(13) 0.0218(10) 0.0003(8) 0.0079(8) -0.0065(11)
C34 0.0356(12) 0.0370(13) 0.0268(10) 0.0018(8) 0.0107(8) -0.0124(11)
C35 0.0543(15) 0.0409(14) 0.0287(11) -0.0051(9) 0.0158(10) -0.0051(13)
C36 0.0479(14) 0.0454(15) 0.0285(11) -0.0003(9) 0.0186(10) -0.0090(13)
C37 0.0522(15) 0.0409(14) 0.0296(11) 0.0047(9) 0.0171(10) -0.0091(13)
C38 0.0471(14) 0.0340(12) 0.0283(11) -0.0001(8) 0.0141(10) -0.0103(12)
C39 0.0707(19) 0.0533(18) 0.0359(13) 0.0016(11) 0.0296(13) -0.0079(17)
C40 0.0240(10) 0.0264(11) 0.0214(9) 0.0004(7) 0.0065(7) -0.0039(9)
C41 0.0273(11) 0.0291(11) 0.0319(10) 0.0018(8) 0.0117(8) -0.0002(10)
C42 0.0282(11) 0.0256(11) 0.0369(11) 0.0027(8) 0.0121(8) 0.0010(10)
C43 0.0267(11) 0.0277(11) 0.0312(10) 0.0022(8) 0.0085(8) -0.0014(10)
C44 0.0296(11) 0.0298(11) 0.0330(11) 0.0063(8) 0.0139(8) 0.0042(10)
C45 0.0288(11) 0.0267(11) 0.0287(10) 0.0040(7) 0.0109(8) 0.0007(10)
C46 0.0246(11) 0.0309(12) 0.0381(11) 0.0032(8) 0.0116(8) 0.0011(10)
C47 0.0237(10) 0.0281(11) 0.0253(10) 0.0010(8) 0.0075(8) -0.0091(9)
C48 0.0339(12) 0.0397(13) 0.0328(11) -0.0011(9) 0.0057(9) 0.0020(11)
C49 0.0520(15) 0.0404(14) 0.0355(12) -0.0075(10) 0.0040(10) 0.0089(13)
C50 0.0444(13) 0.0378(13) 0.0284(11) -0.0038(9) 0.0080(9) -0.0074(12)
C51 0.0286(11) 0.0367(12) 0.0279(10) 0.0048(8) 0.0032(8) -0.0093(10)
C52 0.0232(10) 0.0319(11) 0.0259(10) 0.0028(8) 0.0072(8) -0.0076(10)
C53 0.0605(18) 0.0420(15) 0.0374(13) -0.0049(11) 0.0015(12) -0.0045(14)
C54 0.0200(9) 0.0331(12) 0.0284(10) 0.0041(8) 0.0116(7) -0.0011(9)
C55 0.0382(12) 0.0361(12) 0.0310(11) 0.0081(8) 0.0184(9) 0.0052(11)
C56 0.0634(17) 0.0516(16) 0.0385(13) 0.0159(11) 0.0308(12) 0.0111(14)
C57 0.0564(16) 0.0544(17) 0.0436(14) 0.0115(11) 0.0327(12) 0.0104(14)
C58 0.0591(17) 0.0458(15) 0.0418(13) 0.0031(10) 0.0252(12) 0.0185(14)
C59 0.0394(12) 0.0365(12) 0.0347(11) 0.0074(9) 0.0155(9) 0.0067(11)
C60 0.099(3) 0.070(2) 0.0549(18) 0.0152(15) 0.0527(19) 0.021(2)
C68 0.065(2) 0.185(5) 0.0347(15) 0.025(2) 0.0226(14) 0.028(3)
C69 0.0424(16) 0.105(3) 0.0571(18) 0.0341(17) 0.0166(13) 0.0095(19)
C70 0.089(3) 0.174(5) 0.088(3) 0.076(3) 0.045(2) 0.051(4)
C71 0.090(3) 0.196(7) 0.084(3) 0.063(4) 0.037(3) 0.053(4)
C72 0.065(3) 0.169(5) 0.0450(19) 0.014(2) 0.0156(16) 0.040(3)
C73 0.055(2) 0.188(5) 0.0337(15) 0.014(2) 0.0136(13) 0.028(3)
C74 0.0486(19) 0.120(4) 0.0468(17) 0.0167(17) 0.0214(13) 0.004(2)
C75 0.143(5) 0.158(6) 0.053(2) 0.000(3) 0.001(3) 0.030(5)
C76 0.170(6) 0.131(5) 0.096(4) 0.008(3) 0.065(4) 0.004(5)
C77 0.078(3) 0.225(7) 0.065(3) 0.043(3) 0.021(2) 0.028(4)
C78 0.099(3) 0.148(5) 0.068(2) 0.038(3) 0.037(2) 0.032(3)
C80 0.283(13) 0.183(8) 0.083(4) 0.049(5) -0.024(5) -0.116(9)
C81 0.127(5) 0.179(7) 0.095(4) 0.059(4) -0.002(3) -0.066(5)
C82 0.158(7) 0.212(10) 0.166(8) 0.140(8) -0.031(7) -0.067(8)
C83 0.0348(13) 0.0530(16) 0.0574(15) 0.0229(12) 0.0173(11) -0.0075(13)
C84 0.0459(16) 0.083(2) 0.0651(18) 0.0274(15) 0.0292(13) 0.0254(17)
C85 0.0345(13) 0.0384(14) 0.0490(13) 0.0140(10) 0.0165(10) 0.0005(12)
N4 0.100(2) 0.0639(18) 0.0699(17) 0.0170(13) 0.0493(16) 0.0313(18)
C86 0.124(4) 0.068(2) 0.085(3) 0.033(2) 0.067(3) 0.035(3)
O20 0.114(5) 0.056(3) 0.092(4) 0.012(2) 0.080(4) 0.017(3)
O20B 0.162(6) 0.094(4) 0.092(4) 0.050(3) 0.095(4) 0.057(4)
C87 0.199(7) 0.107(4) 0.134(5) 0.050(3) 0.106(5) 0.086(4)
C88 0.095(3) 0.087(3) 0.080(2) 0.025(2) 0.055(2) 0.028(2)

loop_
_atom_type_symbol
_atom_type_description
_atom_type_scat_dispersion_real
_atom_type_scat_dispersion_imag
_atom_type_scat_source
C C 0.0000 0.0000
;
International Tables for Crystallography
(Vol. C, Tables 4.2.6.8 and 6.1.1.4)
;
H H 0.0000 0.0000
;
International Tables for Crystallography
(Vol. C, Table 6.1.1.4)
;
N N 0.0000 0.0000
;
International Tables for Crystallography
(Vol. C, Tables 4.2.6.8 and 6.1.1.4)
;
O O 0.0000 0.0000
;
International Tables for Crystallography
(Vol. C, Tables 4.2.6.8 and 6.1.1.4)
;

loop_
_geom_angle_atom_site_label_1
_geom_angle_atom_site_label_2
_geom_angle_atom_site_label_3
_geom_angle
_geom_angle_site_symmetry_1
_geom_angle_site_symmetry_3
C25 O2 H2O 109.5 . .
C32 O4 H4O 109.5 . .
C39 O5 H5O 109.5 . .
C46 O8 H8O 109.5 . .
C53 O10 H10O 109.5 . .
C60 O11 H11O 109.5 . .
C74 O16 C75 113.7(5) . .
C78 N1 C77 124.0(5) . .
C78 N1 C76 118.8(5) . .
C77 N1 C76 117.1(4) . .
C80 N2 C81 122.1(12) . .
C80 N2 C82 118.6(8) . .
C81 N2 C82 119.3(9) . .
C85 N3 C84 122.4(2) . .
C85 N3 C83 120.4(2) . .
C84 N3 C83 117.1(2) . .
C2 C1 C18 117.96(19) . .
C2 C1 C19 120.10(18) . .
C18 C1 C19 121.89(18) . .
C1 C2 C3 123.18(18) . .
C1 C2 H2 118.4 . .
C3 C2 H2 118.4 . .
C2 C3 C16 118.97(17) . .
C2 C3 C4 122.17(17) . .
C16 C3 C4 118.84(18) . .
C9 C4 C5 118.91(18) . .
C9 C4 C3 120.15(17) . .
C5 C4 C3 120.78(19) . .
C6 C5 C4 121.7(2) . .
C6 C5 H5 119.1 . .
C4 C5 H5 119.1 . .
C5 C6 C7 119.57(18) . .
C5 C6 C26 116.79(19) . .
C7 C6 C26 123.54(18) . .
C8 C7 C6 118.27(19) . .
C8 C7 C33 117.8(2) . .
C6 C7 C33 123.84(18) . .
C7 C8 C9 123.0(2) . .
C7 C8 H8 118.5 . .
C9 C8 H8 118.5 . .
C8 C9 C4 118.55(18) . .
C8 C9 C10 121.39(19) . .
C4 C9 C10 120.06(18) . .
C11 C10 C15 118.72(17) . .
C11 C10 C9 121.80(17) . .
C15 C10 C9 119.48(19) . .
C12 C11 C10 123.36(17) . .
C12 C11 H11 118.3 . .
C10 C11 H11 118.3 . .
C11 C12 C13 117.75(18) . .
C11 C12 C40 119.45(17) . .
C13 C12 C40 122.66(17) . .
C14 C13 C12 119.38(17) . .
C14 C13 C47 119.89(17) . .
C12 C13 C47 120.71(18) . .
C13 C14 C15 123.04(18) . .
C13 C14 H14 118.5 . .
C15 C14 H14 118.5 . .
C10 C15 C14 117.69(19) . .
C10 C15 C16 120.20(17) . .
C14 C15 C16 122.02(17) . .
C17 C16 C3 117.55(19) . .
C17 C16 C15 121.86(17) . .
C3 C16 C15 120.50(17) . .
C18 C17 C16 123.11(17) . .
C18 C17 H17 118.4 . .
C16 C17 H17 118.4 . .
C17 C18 C1 119.15(17) . .
C17 C18 C54 119.69(17) . .
C1 C18 C54 121.04(18) . .
C20 C19 C24 117.38(19) . .
C20 C19 C1 121.75(18) . .
C24 C19 C1 120.87(19) . .
C21 C20 C19 121.34(19) . .
C21 C20 H20 119.3 . .
C19 C20 H20 119.3 . .
C20 C21 C22 120.2(2) . .
C20 C21 H21 119.9 . .
C22 C21 H21 119.9 . .
C21 C22 C23 119.9(2) . .
C21 C22 C25 120.8(2) . .
C23 C22 C25 119.25(19) . .
C24 C23 C22 120.02(19) . .
C24 C23 H23 120.0 . .
C22 C23 H23 120.0 . .
C23 C24 C19 121.13(19) . .
C23 C24 H24 119.4 . .
C19 C24 H24 119.4 . .
O1 C25 O2 122.5(2) . .
O1 C25 C22 120.7(2) . .
O2 C25 C22 116.80(19) . .
C27 C26 C31 118.5(2) . .
C27 C26 C6 120.7(2) . .
C31 C26 C6 120.6(2) . .
C28 C27 C26 120.6(2) . .
C28 C27 H27 119.7 . .
C26 C27 H27 119.7 . .
C29 C28 C27 120.5(3) . .
C29 C28 H28 119.7 . .
C27 C28 H28 119.7 . .
C30 C29 C28 119.2(2) . .
C30 C29 C32 122.2(2) . .
C28 C29 C32 118.5(2) . .
C29 C30 C31 120.9(2) . .
C29 C30 H30 119.6 . .
C31 C30 H30 119.6 . .
C30 C31 C26 120.2(2) . .
C30 C31 H31 119.9 . .
C26 C31 H31 119.9 . .
O3 C32 O4 124.0(2) . .
O3 C32 C29 123.0(2) . .
O4 C32 C29 113.0(2) . .
C34 C33 C38 118.8(2) . .
C34 C33 C7 120.7(2) . .
C38 C33 C7 120.4(2) . .
C35 C34 C33 120.7(2) . .
C35 C34 H34 119.6 . .
C33 C34 H34 119.6 . .
C34 C35 C36 120.1(2) . .
C34 C35 H35 119.9 . .
C36 C35 H35 119.9 . .
C37 C36 C35 119.6(2) . .
C37 C36 C39 121.0(3) . .
C35 C36 C39 119.4(2) . .
C36 C37 C38 120.4(3) . .
C36 C37 H37 119.8 . .
C38 C37 H37 119.8 . .
C37 C38 C33 120.4(2) . .
C37 C38 H38 119.8 . .
C33 C38 H38 119.8 . .
O6 C39 O5 123.1(3) . .
O6 C39 C36 119.0(3) . .
O5 C39 C36 117.8(3) . .
C41 C40 C45 118.11(18) . .
C41 C40 C12 120.59(18) . .
C45 C40 C12 121.27(18) . .
C42 C41 C40 120.97(19) . .
C42 C41 H41 119.5 . .
C40 C41 H41 119.5 . .
C41 C42 C43 120.7(2) . .
C41 C42 H42 119.6 . .
C43 C42 H42 119.6 . .
C42 C43 C44 119.24(19) . .
C42 C43 C46 120.95(19) . .
C44 C43 C46 119.78(19) . .
C45 C44 C43 120.45(19) . .
C45 C44 H44 119.8 . .
C43 C44 H44 119.8 . .
C44 C45 C40 120.48(19) . .
C44 C45 H45 119.8 . .
C40 C45 H45 119.8 . .
O7 C46 O8 123.4(2) . .
O7 C46 C43 122.6(2) . .
O8 C46 C43 113.98(18) . .
C48 C47 C52 119.28(19) . .
C48 C47 C13 120.74(19) . .
C52 C47 C13 119.98(19) . .
C47 C48 C49 120.2(2) . .
C47 C48 H48 119.9 . .
C49 C48 H48 119.9 . .
C50 C49 C48 120.5(2) . .
C50 C49 H49 119.8 . .
C48 C49 H49 119.8 . .
C49 C50 C51 119.3(2) . .
C49 C50 C53 120.9(2) . .
C51 C50 C53 119.7(2) . .
C52 C51 C50 120.0(2) . .
C52 C51 H51 120.0 . .
C50 C51 H51 120.0 . .
C51 C52 C47 120.6(2) . .
C51 C52 H52 119.7 . .
C47 C52 H52 119.7 . .
O9 C53 O10 125.0(2) . .
O9 C53 C50 120.3(3) . .
O10 C53 C50 114.7(3) . .
C59 C54 C55 119.34(19) . .
C59 C54 C18 120.4(2) . .
C55 C54 C18 120.24(19) . .
C56 C55 C54 119.6(2) . .
C56 C55 H55 120.2 . .
C54 C55 H55 120.2 . .
C57 C56 C55 120.7(2) . .
C57 C56 H56 119.7 . .
C55 C56 H56 119.7 . .
C56 C57 C58 119.2(2) . .
C56 C57 C60 120.4(3) . .
C58 C57 C60 120.3(3) . .
C59 C58 C57 120.5(2) . .
C59 C58 H58 119.7 . .
C57 C58 H58 119.7 . .
C58 C59 C54 120.5(2) . .
C58 C59 H59 119.7 . .
C54 C59 H59 119.7 . .
O12 C60 O11 123.7(3) . .
O12 C60 C57 120.0(3) . .
O11 C60 C57 116.2(3) . .
C69 C68 C73 115.6(6) . .
C69 C68 C74 118.1(4) . .
C73 C68 C74 126.3(5) . .
C70 C69 C68 119.6(4) . .
C70 C69 H69 120.2 . .
C68 C69 H69 120.2 . .
C69 C70 C71 124.7(7) . .
C69 C70 H70 117.6 . .
C71 C70 H70 117.6 . .
C70 C71 C72 115.7(7) . .
C70 C71 H71 122.1 . .
C72 C71 H71 122.1 . .
C73 C72 C71 124.0(5) . .
C73 C72 H72 118.0 . .
C71 C72 H72 118.0 . .
C72 C73 C68 120.2(6) . .
C72 C73 H73 119.9 . .
C68 C73 H73 119.9 . .
O15 C74 O16 124.9(5) . .
O15 C74 C68 125.5(4) . .
O16 C74 C68 109.7(4) . .
O16 C75 H75A 109.5 . .
O16 C75 H75B 109.5 . .
H75A C75 H75B 109.5 . .
O16 C75 H75C 109.5 . .
H75A C75 H75C 109.5 . .
H75B C75 H75C 109.5 . .
N1 C76 H76A 109.5 . .
N1 C76 H76B 109.5 . .
H76A C76 H76B 109.5 . .
N1 C76 H76C 109.5 . .
H76A C76 H76C 109.5 . .
H76B C76 H76C 109.5 . .
N1 C77 H77A 109.5 . .
N1 C77 H77B 109.5 . .
H77A C77 H77B 109.5 . .
N1 C77 H77C 109.5 . .
H77A C77 H77C 109.5 . .
H77B C77 H77C 109.5 . .
O17 C78 N1 125.2(5) . .
O17 C78 H78 117.4 . .
N1 C78 H78 117.4 . .
N2 C80 H80A 109.5 . .
N2 C80 H80B 109.5 . .
H80A C80 H80B 109.5 . .
N2 C80 H80C 109.5 . .
H80A C80 H80C 109.5 . .
H80B C80 H80C 109.5 . .
N2 C81 H81A 109.5 . .
N2 C81 H81B 109.5 . .
H81A C81 H81B 109.5 . .
N2 C81 H81C 109.5 . .
H81A C81 H81C 109.5 . .
H81B C81 H81C 109.5 . .
O18 C82 N2 127.1(13) . .
O18 C82 H82 116.5 . .
N2 C82 H82 116.5 . .
N3 C83 H83A 109.5 . .
N3 C83 H83B 109.5 . .
H83A C83 H83B 109.5 . .
N3 C83 H83C 109.5 . .
H83A C83 H83C 109.5 . .
H83B C83 H83C 109.5 . .
N3 C84 H84A 109.5 . .
N3 C84 H84B 109.5 . .
H84A C84 H84B 109.5 . .
N3 C84 H84C 109.5 . .
H84A C84 H84C 109.5 . .
H84B C84 H84C 109.5 . .
O19 C85 N3 123.2(2) . .
O19 C85 H85 118.4 . .
N3 C85 H85 118.4 . .
C86 N4 C88 121.9(3) . .
C86 N4 C87 122.8(4) . .
C88 N4 C87 114.9(3) . .
O20B C86 N4 119.3(4) . .
O20 C86 N4 129.3(4) . .
O20 C86 H86A 115.4 . .
N4 C86 H86A 115.4 . .
O20B C86 H86B 120.3 . .
N4 C86 H86B 120.3 . .
N4 C87 H87A 109.5 . .
N4 C87 H87B 109.5 . .
H87A C87 H87B 109.5 . .
N4 C87 H87C 109.5 . .
H87A C87 H87C 109.5 . .
H87B C87 H87C 109.5 . .
N4 C88 H88A 109.5 . .
N4 C88 H88B 109.5 . .
H88A C88 H88B 109.5 . .
N4 C88 H88C 109.5 . .
H88A C88 H88C 109.5 . .
H88B C88 H88C 109.5 . .

loop_
_geom_bond_atom_site_label_1
_geom_bond_atom_site_label_2
_geom_bond_distance
_geom_bond_site_symmetry_2
O1 C25 1.242(3) .
O2 C25 1.285(3) .
O2 H2O 0.8200 .
O3 C32 1.215(4) .
O4 C32 1.313(4) .
O4 H4O 0.8200 .
O5 C39 1.265(5) .
O5 H5O 0.8200 .
O6 C39 1.255(4) .
O7 C46 1.221(3) .
O8 C46 1.302(3) .
O8 H8O 0.8200 .
O9 C53 1.239(4) .
O10 C53 1.284(4) .
O10 H10O 0.8200 .
O11 C60 1.269(5) .
O11 H11O 0.8200 .
O12 C60 1.237(5) .
O15 C74 1.175(5) .
O16 C74 1.321(5) .
O16 C75 1.367(8) .
O17 C78 1.269(6) .
O18 C82 1.197(10) .
O19 C85 1.246(3) .
N1 C78 1.285(5) .
N1 C77 1.463(7) .
N1 C76 1.499(8) .
N2 C80 1.368(15) .
N2 C81 1.409(9) .
N2 C82 1.493(15) .
N3 C85 1.329(3) .
N3 C84 1.437(4) .
N3 C83 1.466(4) .
C1 C2 1.389(3) .
C1 C18 1.429(3) .
C1 C19 1.458(3) .
C2 C3 1.394(3) .
C2 H2 0.9300 .
C3 C16 1.421(3) .
C3 C4 1.478(3) .
C4 C9 1.401(3) .
C4 C5 1.411(3) .
C5 C6 1.392(3) .
C5 H5 0.9300 .
C6 C7 1.408(3) .
C6 C26 1.492(3) .
C7 C8 1.390(3) .
C7 C33 1.488(3) .
C8 C9 1.401(3) .
C8 H8 0.9300 .
C9 C10 1.471(3) .
C10 C11 1.399(3) .
C10 C15 1.413(3) .
C11 C12 1.392(3) .
C11 H11 0.9300 .
C12 C13 1.426(3) .
C12 C40 1.468(3) .
C13 C14 1.369(3) .
C13 C47 1.497(3) .
C14 C15 1.421(3) .
C14 H14 0.9300 .
C15 C16 1.450(3) .
C16 C17 1.413(3) .
C17 C18 1.374(3) .
C17 H17 0.9300 .
C18 C54 1.491(3) .
C19 C20 1.407(3) .
C19 C24 1.417(3) .
C20 C21 1.377(3) .
C20 H20 0.9300 .
C21 C22 1.391(3) .
C21 H21 0.9300 .
C22 C23 1.393(3) .
C22 C25 1.481(3) .
C23 C24 1.379(3) .
C23 H23 0.9300 .
C24 H24 0.9300 .
C26 C27 1.393(4) .
C26 C31 1.393(4) .
C27 C28 1.387(3) .
C27 H27 0.9300 .
C28 C29 1.385(4) .
C28 H28 0.9300 .
C29 C30 1.375(4) .
C29 C32 1.501(3) .
C30 C31 1.391(3) .
C30 H30 0.9300 .
C31 H31 0.9300 .
C33 C34 1.391(4) .
C33 C38 1.407(4) .
C34 C35 1.382(3) .
C34 H34 0.9300 .
C35 C36 1.404(4) .
C35 H35 0.9300 .
C36 C37 1.380(4) .
C36 C39 1.502(3) .
C37 C38 1.386(3) .
C37 H37 0.9300 .
C38 H38 0.9300 .
C40 C41 1.400(3) .
C40 C45 1.407(3) .
C41 C42 1.381(3) .
C41 H41 0.9300 .
C42 C43 1.384(3) .
C42 H42 0.9300 .
C43 C44 1.395(3) .
C43 C46 1.492(3) .
C44 C45 1.388(3) .
C44 H44 0.9300 .
C45 H45 0.9300 .
C47 C48 1.383(3) .
C47 C52 1.392(3) .
C48 C49 1.399(3) .
C48 H48 0.9300 .
C49 C50 1.383(4) .
C49 H49 0.9300 .
C50 C51 1.394(4) .
C50 C53 1.488(3) .
C51 C52 1.391(3) .
C51 H51 0.9300 .
C52 H52 0.9300 .
C54 C59 1.388(3) .
C54 C55 1.394(3) .
C55 C56 1.391(3) .
C55 H55 0.9300 .
C56 C57 1.385(4) .
C56 H56 0.9300 .
C57 C58 1.386(4) .
C57 C60 1.487(3) .
C58 C59 1.378(3) .
C58 H58 0.9300 .
C59 H59 0.9300 .
C68 C69 1.432(7) .
C68 C73 1.443(6) .
C68 C74 1.454(8) .
C69 C70 1.333(7) .
C69 H69 0.9300 .
C70 C71 1.333(7) .
C70 H70 0.9300 .
C71 C72 1.419(9) .
C71 H71 0.9300 .
C72 C73 1.283(8) .
C72 H72 0.9300 .
C73 H73 0.9300 .
C75 H75A 0.9600 .
C75 H75B 0.9600 .
C75 H75C 0.9600 .
C76 H76A 0.9600 .
C76 H76B 0.9600 .
C76 H76C 0.9600 .
C77 H77A 0.9600 .
C77 H77B 0.9600 .
C77 H77C 0.9600 .
C78 H78 0.9300 .
C80 H80A 0.9600 .
C80 H80B 0.9600 .
C80 H80C 0.9600 .
C81 H81A 0.9600 .
C81 H81B 0.9600 .
C81 H81C 0.9600 .
C82 H82 0.9300 .
C83 H83A 0.9600 .
C83 H83B 0.9600 .
C83 H83C 0.9600 .
C84 H84A 0.9600 .
C84 H84B 0.9600 .
C84 H84C 0.9600 .
C85 H85 0.9300 .
N4 C86 1.308(4) .
N4 C88 1.436(5) .
N4 C87 1.481(6) .
C86 O20B 1.221(7) .
C86 O20 1.260(6) .
C86 H86A 0.9300 .
C86 H86B 0.9300 .
C87 H87A 0.9600 .
C87 H87B 0.9600 .
C87 H87C 0.9600 .
C88 H88A 0.9600 .
C88 H88B 0.9600 .
C88 H88C 0.9600 .

loop_
_geom_hbond_atom_site_label_D
_geom_hbond_atom_site_label_H
_geom_hbond_atom_site_label_A
_geom_hbond_site_symmetry_D
_geom_hbond_site_symmetry_H
_geom_hbond_site_symmetry_A
_geom_hbond_distance_DA
_geom_hbond_distance_DH
_geom_hbond_distance_HA
_geom_hbond_angle_DHA
_geom_hbond_publ_flag
O2 H2O O1 . . 2_455 2.624(2) 0.820 1.825 164.3 no
O4 H4O O9 . . 1_444 2.630(2) 0.820 1.814 173.6 no
O5 H5O O20B . . 1_654 2.582(9) 0.820 1.782 164.5 no
O8 H8O O19 . . 2_665 2.524(3) 0.820 1.713 170.0 no
O11 H11O O17 . . 2_566 2.569(5) 0.820 1.776 162.2 no

loop_
_geom_torsion_atom_site_label_1
_geom_torsion_atom_site_label_2
_geom_torsion_atom_site_label_3
_geom_torsion_atom_site_label_4
_geom_torsion
_geom_torsion_site_symmetry_1
_geom_torsion_site_symmetry_2
_geom_torsion_site_symmetry_3
_geom_torsion_site_symmetry_4
C18 C1 C2 C3 -0.8(3) . . . .
C19 C1 C2 C3 176.69(19) . . . .
C1 C2 C3 C16 1.5(3) . . . .
C1 C2 C3 C4 -177.19(19) . . . .
C2 C3 C4 C9 -176.9(2) . . . .
C16 C3 C4 C9 4.4(3) . . . .
C2 C3 C4 C5 7.7(3) . . . .
C16 C3 C4 C5 -170.94(19) . . . .
C9 C4 C5 C6 0.1(3) . . . .
C3 C4 C5 C6 175.4(2) . . . .
C4 C5 C6 C7 0.9(3) . . . .
C4 C5 C6 C26 -175.4(2) . . . .
C5 C6 C7 C8 -1.2(3) . . . .
C26 C6 C7 C8 174.8(2) . . . .
C5 C6 C7 C33 175.7(2) . . . .
C26 C6 C7 C33 -8.2(4) . . . .
C6 C7 C8 C9 0.6(4) . . . .
C33 C7 C8 C9 -176.5(2) . . . .
C7 C8 C9 C4 0.3(3) . . . .
C7 C8 C9 C10 -179.4(2) . . . .
C5 C4 C9 C8 -0.7(3) . . . .
C3 C4 C9 C8 -176.1(2) . . . .
C5 C4 C9 C10 179.01(19) . . . .
C3 C4 C9 C10 3.6(3) . . . .
C8 C9 C10 C11 -9.1(3) . . . .
C4 C9 C10 C11 171.2(2) . . . .
C8 C9 C10 C15 170.8(2) . . . .
C4 C9 C10 C15 -8.9(3) . . . .
C15 C10 C11 C12 -2.4(3) . . . .
C9 C10 C11 C12 177.6(2) . . . .
C10 C11 C12 C13 1.1(3) . . . .
C10 C11 C12 C40 -174.71(19) . . . .
C11 C12 C13 C14 -0.1(3) . . . .
C40 C12 C13 C14 175.50(19) . . . .
C11 C12 C13 C47 178.26(19) . . . .
C40 C12 C13 C47 -6.1(3) . . . .
C12 C13 C14 C15 0.6(3) . . . .
C47 C13 C14 C15 -177.84(19) . . . .
C11 C10 C15 C14 2.6(3) . . . .
C9 C10 C15 C14 -177.30(18) . . . .
C11 C10 C15 C16 -173.99(18) . . . .
C9 C10 C15 C16 6.1(3) . . . .
C13 C14 C15 C10 -1.8(3) . . . .
C13 C14 C15 C16 174.72(19) . . . .
C2 C3 C16 C17 -2.6(3) . . . .
C4 C3 C16 C17 176.14(17) . . . .
C2 C3 C16 C15 174.07(18) . . . .
C4 C3 C16 C15 -7.2(3) . . . .
C10 C15 C16 C17 178.49(19) . . . .
C14 C15 C16 C17 2.0(3) . . . .
C10 C15 C16 C3 2.0(3) . . . .
C14 C15 C16 C3 -174.50(19) . . . .
C3 C16 C17 C18 3.3(3) . . . .
C15 C16 C17 C18 -173.34(18) . . . .
C16 C17 C18 C1 -2.6(3) . . . .
C16 C17 C18 C54 173.46(18) . . . .
C2 C1 C18 C17 1.3(3) . . . .
C19 C1 C18 C17 -176.14(18) . . . .
C2 C1 C18 C54 -174.74(18) . . . .
C19 C1 C18 C54 7.8(3) . . . .
C2 C1 C19 C20 49.4(3) . . . .
C18 C1 C19 C20 -133.2(2) . . . .
C2 C1 C19 C24 -129.9(2) . . . .
C18 C1 C19 C24 47.5(3) . . . .
C24 C19 C20 C21 -0.2(3) . . . .
C1 C19 C20 C21 -179.5(2) . . . .
C19 C20 C21 C22 -0.6(4) . . . .
C20 C21 C22 C23 0.5(4) . . . .
C20 C21 C22 C25 179.3(2) . . . .
C21 C22 C23 C24 0.5(3) . . . .
C25 C22 C23 C24 -178.4(2) . . . .
C22 C23 C24 C19 -1.3(3) . . . .
C20 C19 C24 C23 1.2(3) . . . .
C1 C19 C24 C23 -179.49(18) . . . .
C21 C22 C25 O1 170.0(2) . . . .
C23 C22 C25 O1 -11.2(3) . . . .
C21 C22 C25 O2 -9.8(3) . . . .
C23 C22 C25 O2 169.1(2) . . . .
C5 C6 C26 C27 -43.9(3) . . . .
C7 C6 C26 C27 140.0(3) . . . .
C5 C6 C26 C31 131.6(2) . . . .
C7 C6 C26 C31 -44.6(3) . . . .
C31 C26 C27 C28 -3.2(4) . . . .
C6 C26 C27 C28 172.3(2) . . . .
C26 C27 C28 C29 1.3(4) . . . .
C27 C28 C29 C30 1.0(4) . . . .
C27 C28 C29 C32 -176.6(3) . . . .
C28 C29 C30 C31 -1.4(4) . . . .
C32 C29 C30 C31 176.2(3) . . . .
C29 C30 C31 C26 -0.6(4) . . . .
C27 C26 C31 C30 2.8(4) . . . .
C6 C26 C31 C30 -172.7(2) . . . .
C30 C29 C32 O3 -166.9(3) . . . .
C28 C29 C32 O3 10.7(4) . . . .
C30 C29 C32 O4 11.7(4) . . . .
C28 C29 C32 O4 -170.7(3) . . . .
C8 C7 C33 C34 127.9(2) . . . .
C6 C7 C33 C34 -49.0(3) . . . .
C8 C7 C33 C38 -48.3(3) . . . .
C6 C7 C33 C38 134.8(3) . . . .
C38 C33 C34 C35 0.8(4) . . . .
C7 C33 C34 C35 -175.4(2) . . . .
C33 C34 C35 C36 -0.1(4) . . . .
C34 C35 C36 C37 -0.3(4) . . . .
C34 C35 C36 C39 178.3(3) . . . .
C35 C36 C37 C38 0.1(4) . . . .
C39 C36 C37 C38 -178.5(3) . . . .
C36 C37 C38 C33 0.5(4) . . . .
C34 C33 C38 C37 -1.0(4) . . . .
C7 C33 C38 C37 175.3(2) . . . .
C37 C36 C39 O6 -11.5(5) . . . .
C35 C36 C39 O6 169.9(3) . . . .
C37 C36 C39 O5 165.0(3) . . . .
C35 C36 C39 O5 -13.6(5) . . . .
C11 C12 C40 C41 121.0(2) . . . .
C13 C12 C40 C41 -54.6(3) . . . .
C11 C12 C40 C45 -56.9(3) . . . .
C13 C12 C40 C45 127.6(2) . . . .
C45 C40 C41 C42 1.9(3) . . . .
C12 C40 C41 C42 -175.97(18) . . . .
C40 C41 C42 C43 -1.9(3) . . . .
C41 C42 C43 C44 0.2(3) . . . .
C41 C42 C43 C46 178.53(19) . . . .
C42 C43 C44 C45 1.6(3) . . . .
C46 C43 C44 C45 -176.81(19) . . . .
C43 C44 C45 C40 -1.6(3) . . . .
C41 C40 C45 C44 -0.2(3) . . . .
C12 C40 C45 C44 177.69(17) . . . .
C42 C43 C46 O7 174.2(2) . . . .
C44 C43 C46 O7 -7.5(3) . . . .
C42 C43 C46 O8 -5.7(3) . . . .
C44 C43 C46 O8 172.7(2) . . . .
C14 C13 C47 C48 -56.0(3) . . . .
C12 C13 C47 C48 125.6(2) . . . .
C14 C13 C47 C52 123.9(2) . . . .
C12 C13 C47 C52 -54.5(3) . . . .
C52 C47 C48 C49 4.3(3) . . . .
C13 C47 C48 C49 -175.9(2) . . . .
C47 C48 C49 C50 -3.0(4) . . . .
C48 C49 C50 C51 -1.2(4) . . . .
C48 C49 C50 C53 177.5(2) . . . .
C49 C50 C51 C52 3.9(4) . . . .
C53 C50 C51 C52 -174.8(2) . . . .
C50 C51 C52 C47 -2.6(3) . . . .
C48 C47 C52 C51 -1.5(3) . . . .
C13 C47 C52 C51 178.6(2) . . . .
C49 C50 C53 O9 -176.1(3) . . . .
C51 C50 C53 O9 2.6(4) . . . .
C49 C50 C53 O10 3.6(5) . . . .
C51 C50 C53 O10 -177.7(3) . . . .
C17 C18 C54 C59 53.2(3) . . . .
C1 C18 C54 C59 -130.8(2) . . . .
C17 C18 C54 C55 -123.9(2) . . . .
C1 C18 C54 C55 52.1(3) . . . .
C59 C54 C55 C56 2.9(3) . . . .
C18 C54 C55 C56 -180.0(2) . . . .
C54 C55 C56 C57 -1.2(4) . . . .
C55 C56 C57 C58 -0.7(5) . . . .
C55 C56 C57 C60 -180.0(3) . . . .
C56 C57 C58 C59 0.8(5) . . . .
C60 C57 C58 C59 -179.9(3) . . . .
C57 C58 C59 C54 1.0(4) . . . .
C55 C54 C59 C58 -2.9(4) . . . .
C18 C54 C59 C58 -180.0(2) . . . .
C56 C57 C60 O12 -16.0(6) . . . .
C58 C57 C60 O12 164.7(5) . . . .
C56 C57 C60 O11 161.1(4) . . . .
C58 C57 C60 O11 -18.2(6) . . . .
C73 C68 C69 C70 3.6(5) . . . .
C74 C68 C69 C70 -178.6(3) . . . .
C68 C69 C70 C71 -3.4(6) . . . .
C69 C70 C71 C72 2.2(6) . . . .
C70 C71 C72 C73 -1.6(6) . . . .
C71 C72 C73 C68 2.1(6) . . . .
C69 C68 C73 C72 -3.0(5) . . . .
C74 C68 C73 C72 179.4(3) . . . .
C75 O16 C74 O15 0.2(5) . . . .
C75 O16 C74 C68 179.9(3) . . . .
C69 C68 C74 O15 -19.2(5) . . . .
C73 C68 C74 O15 158.3(3) . . . .
C69 C68 C74 O16 161.0(3) . . . .
C73 C68 C74 O16 -21.4(4) . . . .
C77 N1 C78 O17 -176.8(6) . . . .
C76 N1 C78 O17 5.6(9) . . . .
C80 N2 C82 O18 -3.8(11) . . . .
C81 N2 C82 O18 178.3(7) . . . .
C84 N3 C85 O19 178.0(3) . . . .
C83 N3 C85 O19 2.1(4) . . . .
C88 N4 C86 O20B 176.6(6) . . . .
C87 N4 C86 O20B -10.8(10) . . . .
C88 N4 C86 O20 -14.0(9) . . . .
C87 N4 C86 O20 158.6(8) . . . .

loop_
_platon_squeeze_void_nr
_platon_squeeze_void_average_x
_platon_squeeze_void_average_y
_platon_squeeze_void_average_z
_platon_squeeze_void_volume
_platon_squeeze_void_count_electrons
_platon_squeeze_void_content
1 0.500 1.000 0.500 765 95 ' '
2 0.125 0.268 0.229 8 0 ' '
3 0.875 0.732 0.771 8 0 ' '
